data_2236497
loop_
_publ_author_name
'Bali\'c, Tomislav'
'Markovi\'c, Berislav'
'Bali\'c, Ivana'

_publ_section_title
;
 4-[5-(4-Formylphenoxy)pentoxy]benzaldehyde
;
_journal_coeditor_code NC2286
_journal_issue 9
_journal_name_full 'Acta Crystallographica Section E'
_journal_page_first o2664
_journal_paper_doi 10.1107/S1600536812034241
_journal_volume 68
_journal_year 2012
_chemical_formula_iupac 'C19 H20 O4'
_chemical_formula_moiety 'C19 H20 O4'
_chemical_formula_sum 'C19 H20 O4'
_chemical_formula_weight 312.35
_chemical_name_systematic
;
4-[5-(4-Formylphenoxy)pentoxy]benzaldehyde
;
_space_group_IT_number 15
_symmetry_cell_setting monoclinic
_symmetry_space_group_name_Hall '-C 2yc'
_symmetry_space_group_name_H-M 'C 1 2/c 1'
_atom_sites_solution_hydrogens geom
_atom_sites_solution_primary direct
_atom_sites_solution_secondary difmap
_audit_creation_method SHELXL-97
_cell_angle_alpha 90.00
_cell_angle_beta 103.752(4)
_cell_angle_gamma 90.00
_cell_formula_units_Z 8
_cell_length_a 22.3018(8)
_cell_length_b 4.6829(16)
_cell_length_c 31.6082(12)
_cell_measurement_reflns_used 4466
_cell_measurement_temperature 190(2)
_cell_measurement_theta_max 28.4143
_cell_measurement_theta_min 4.2691
_cell_volume 3206.4(11)
_computing_cell_refinement 'CrysAlis PRO (Oxford Diffraction, 2009)'
_computing_data_collection 'CrysAlis PRO (Oxford Diffraction, 2009)'
_computing_data_reduction 'CrysAlis PRO (Oxford Diffraction, 2009)'
_computing_molecular_graphics 'ORTEP-3 (Farrugia, 1997)'
_computing_publication_material
;
WinGX (Farrugia, 1999), PARST97 (Nardelli, 1995) and Mercury
(Macrae <i>et al.</i>, 2006)
;
_computing_structure_refinement 'SHELXL97 (Sheldrick, 2008)'
_computing_structure_solution 'SIR2004 (Burla <i>et al.</i>, 2005)'
_diffrn_ambient_temperature 190(2)
_diffrn_measured_fraction_theta_full 0.996
_diffrn_measured_fraction_theta_max 0.996
_diffrn_measurement_device_type 'Oxford Diffraction Xcalibur Sapphire3'
_diffrn_measurement_method '\w scans'
_diffrn_radiation_monochromator graphite
_diffrn_radiation_source 'Enhance (Mo) X-ray Source'
_diffrn_radiation_type MoK\a
_diffrn_radiation_wavelength 0.71073
_diffrn_reflns_av_R_equivalents 0.0195
_diffrn_reflns_av_sigmaI/netI 0.0229
_diffrn_reflns_limit_h_max 27
_diffrn_reflns_limit_h_min -24
_diffrn_reflns_limit_k_max 5
_diffrn_reflns_limit_k_min -5
_diffrn_reflns_limit_l_max 37
_diffrn_reflns_limit_l_min -38
_diffrn_reflns_number 9589
_diffrn_reflns_theta_full 26.00
_diffrn_reflns_theta_max 26.00
_diffrn_reflns_theta_min 4.28
_exptl_absorpt_coefficient_mu 0.090
_exptl_absorpt_correction_T_max 1.00000
_exptl_absorpt_correction_T_min 0.97475
_exptl_absorpt_correction_type multi-scan
_exptl_absorpt_process_details
;
(CrysAlis PRO; Oxford Diffraction, 2009)
;
_exptl_crystal_colour colourless
_exptl_crystal_density_diffrn 1.294
_exptl_crystal_density_method 'not measured'
_exptl_crystal_description block
_exptl_crystal_F_000 1328
_exptl_crystal_size_max 0.51
_exptl_crystal_size_mid 0.37
_exptl_crystal_size_min 0.18
_refine_diff_density_max 0.191
_refine_diff_density_min -0.180
_refine_ls_extinction_method none
_refine_ls_goodness_of_fit_ref 1.058
_refine_ls_hydrogen_treatment constr
_refine_ls_matrix_type full
_refine_ls_number_parameters 208
_refine_ls_number_reflns 3136
_refine_ls_number_restraints 0
_refine_ls_restrained_S_all 1.058
_refine_ls_R_factor_all 0.0504
_refine_ls_R_factor_gt 0.0386
_refine_ls_shift/su_max 0.001
_refine_ls_shift/su_mean 0.000
_refine_ls_structure_factor_coef Fsqd
_refine_ls_weighting_details 'calc w=1/[\s^2^(Fo^2^)+(0.0389P)^2^+1.7845P] where P=(Fo^2^+2Fc^2^)/3'
_refine_ls_weighting_scheme calc
_refine_ls_wR_factor_gt 0.0913
_refine_ls_wR_factor_ref 0.0982
_reflns_number_gt 2560
_reflns_number_total 3136
_reflns_threshold_expression I>2sigma(I)
_cod_data_source_file nc2286.cif
_cod_data_source_block I
_cod_original_cell_volume 3206.5(11)
_cod_original_sg_symbol_H-M 'C 2/c'
_cod_database_code 2236497
_cod_database_fobs_code 2236497

loop_
_symmetry_equiv_pos_as_xyz
'x, y, z'
'-x, y, -z+1/2'
'x+1/2, y+1/2, z'
'-x+1/2, y+1/2, -z+1/2'
'-x, -y, -z'
'x, -y, z-1/2'
'-x+1/2, -y+1/2, -z'
'x+1/2, -y+1/2, z-1/2'

loop_
_atom_site_type_symbol
_atom_site_label
_atom_site_fract_x
_atom_site_fract_y
_atom_site_fract_z
_atom_site_U_iso_or_equiv
_atom_site_adp_type
_atom_site_calc_flag
_atom_site_refinement_flags
_atom_site_occupancy
_atom_site_symmetry_multiplicity
O O1 0.08040(5) 1.1018(3) 0.38389(4) 0.0547(3) Uani d . 1 1
O O2 0.18750(4) 0.2636(2) 0.54219(3) 0.0319(2) Uani d . 1 1
O O3 0.32553(4) 0.2744(2) 0.72116(3) 0.0285(2) Uani d . 1 1
O O4 0.42945(5) 1.1213(2) 0.87886(3) 0.0477(3) Uani d . 1 1
C C1 0.06143(7) 1.0219(3) 0.41477(5) 0.0405(4) Uani d . 1 1
H H1 0.0226 1.0931 0.4173 0.049 Uiso calc R 1 1
C C2 0.09356(6) 0.8247(3) 0.44835(4) 0.0304(3) Uani d . 1 1
C C3 0.06566(6) 0.7310(3) 0.48055(5) 0.0338(3) Uani d . 1 1
H H3 0.0254 0.7972 0.4806 0.041 Uiso calc R 1 1
C C4 0.09498(6) 0.5429(3) 0.51280(4) 0.0312(3) Uani d . 1 1
H H4 0.0752 0.4815 0.5347 0.037 Uiso calc R 1 1
C C5 0.15385(6) 0.4457(3) 0.51250(4) 0.0268(3) Uani d . 1 1
C C6 0.18249(6) 0.5389(3) 0.48024(4) 0.0330(3) Uani d . 1 1
H H6 0.2227 0.4723 0.4800 0.040 Uiso calc R 1 1
C C7 0.15283(6) 0.7264(3) 0.44882(4) 0.0341(3) Uani d . 1 1
H H7 0.1728 0.7901 0.4272 0.041 Uiso calc R 1 1
C C8 0.16073(6) 0.1576(3) 0.57633(4) 0.0299(3) Uani d . 1 1
H H8A 0.1226 0.0486 0.5637 0.036 Uiso calc R 1 1
H H8B 0.1500 0.3185 0.5934 0.036 Uiso calc R 1 1
C C9 0.20774(6) -0.0332(3) 0.60517(4) 0.0298(3) Uani d . 1 1
H H9A 0.2207 -0.1820 0.5869 0.036 Uiso calc R 1 1
H H9B 0.1880 -0.1306 0.6262 0.036 Uiso calc R 1 1
C C10 0.26483(6) 0.1251(3) 0.63036(4) 0.0283(3) Uani d . 1 1
H H10A 0.2517 0.2899 0.6456 0.034 Uiso calc R 1 1
H H10B 0.2878 0.2004 0.6095 0.034 Uiso calc R 1 1
C C11 0.30789(6) -0.0631(3) 0.66370(4) 0.0301(3) Uani d . 1 1
H H11A 0.2830 -0.1720 0.6803 0.036 Uiso calc R 1 1
H H11B 0.3282 -0.2025 0.6481 0.036 Uiso calc R 1 1
C C12 0.35692(6) 0.1019(3) 0.69529(4) 0.0285(3) Uani d . 1 1
H H12A 0.3861 -0.0305 0.7141 0.034 Uiso calc R 1 1
H H12B 0.3803 0.2246 0.6794 0.034 Uiso calc R 1 1
C C13 0.35974(6) 0.4398(3) 0.75307(4) 0.0247(3) Uani d . 1 1
C C14 0.32629(6) 0.6109(3) 0.77544(4) 0.0280(3) Uani d . 1 1
H H14 0.2825 0.6047 0.7680 0.034 Uiso calc R 1 1
C C15 0.35664(6) 0.7880(3) 0.80814(4) 0.0300(3) Uani d . 1 1
H H15 0.3336 0.9049 0.8231 0.036 Uiso calc R 1 1
C C16 0.42127(6) 0.7984(3) 0.81970(4) 0.0301(3) Uani d . 1 1
C C17 0.45393(6) 0.6280(3) 0.79728(4) 0.0320(3) Uani d . 1 1
H H17 0.4978 0.6341 0.8048 0.038 Uiso calc R 1 1
C C18 0.42406(6) 0.4486(3) 0.76408(4) 0.0296(3) Uani d . 1 1
H H18 0.4471 0.3330 0.7490 0.036 Uiso calc R 1 1
C C19 0.45393(7) 0.9823(3) 0.85514(5) 0.0378(4) Uani d . 1 1
H H19 0.4976 0.9940 0.8600 0.045 Uiso calc R 1 1

loop_
_atom_site_aniso_label
_atom_site_aniso_U_11
_atom_site_aniso_U_22
_atom_site_aniso_U_33
_atom_site_aniso_U_12
_atom_site_aniso_U_13
_atom_site_aniso_U_23
O1 0.0500(7) 0.0681(8) 0.0458(7) 0.0129(6) 0.0108(5) 0.0243(6)
O2 0.0310(5) 0.0398(6) 0.0251(5) 0.0092(4) 0.0069(4) 0.0049(4)
O3 0.0253(5) 0.0331(5) 0.0267(5) -0.0014(4) 0.0056(4) -0.0033(4)
O4 0.0512(6) 0.0523(7) 0.0426(6) -0.0169(6) 0.0171(5) -0.0155(5)
C1 0.0343(8) 0.0446(9) 0.0405(8) 0.0074(7) 0.0045(7) 0.0073(7)
C2 0.0290(7) 0.0312(7) 0.0286(7) 0.0024(6) 0.0024(5) -0.0014(6)
C3 0.0246(7) 0.0385(8) 0.0370(8) 0.0056(6) 0.0045(6) -0.0006(6)
C4 0.0275(7) 0.0363(8) 0.0303(7) 0.0016(6) 0.0080(6) 0.0005(6)
C5 0.0279(6) 0.0285(7) 0.0219(6) 0.0029(6) 0.0016(5) -0.0030(5)
C6 0.0284(7) 0.0407(8) 0.0305(7) 0.0088(6) 0.0080(6) 0.0011(6)
C7 0.0335(7) 0.0411(8) 0.0285(7) 0.0047(6) 0.0090(6) 0.0030(6)
C8 0.0301(7) 0.0325(7) 0.0270(7) -0.0021(6) 0.0065(6) -0.0006(6)
C9 0.0334(7) 0.0266(7) 0.0278(7) -0.0009(6) 0.0042(6) 0.0005(5)
C10 0.0331(7) 0.0256(7) 0.0251(7) -0.0005(6) 0.0048(6) 0.0008(5)
C11 0.0362(7) 0.0268(7) 0.0255(7) 0.0010(6) 0.0035(6) 0.0004(5)
C12 0.0294(7) 0.0298(7) 0.0267(7) 0.0035(6) 0.0074(5) 0.0015(6)
C13 0.0262(6) 0.0257(7) 0.0216(6) -0.0024(5) 0.0043(5) 0.0043(5)
C14 0.0241(6) 0.0325(7) 0.0277(7) -0.0011(6) 0.0065(5) 0.0031(6)
C15 0.0333(7) 0.0303(7) 0.0283(7) -0.0002(6) 0.0113(6) 0.0006(6)
C16 0.0332(7) 0.0299(7) 0.0271(7) -0.0055(6) 0.0069(6) 0.0023(6)
C17 0.0255(7) 0.0356(8) 0.0332(7) -0.0039(6) 0.0038(6) 0.0013(6)
C18 0.0266(6) 0.0319(7) 0.0306(7) 0.0003(6) 0.0076(6) 0.0007(6)
C19 0.0370(8) 0.0405(8) 0.0360(8) -0.0114(7) 0.0092(7) -0.0035(7)

loop_
_atom_type_symbol
_atom_type_description
_atom_type_scat_dispersion_real
_atom_type_scat_dispersion_imag
_atom_type_scat_source
C C 0.0033 0.0016 'International Tables Vol C Tables 4.2.6.8 and 6.1.1.4'
H H 0.0000 0.0000 'International Tables Vol C Tables 4.2.6.8 and 6.1.1.4'
O O 0.0106 0.0060 'International Tables Vol C Tables 4.2.6.8 and 6.1.1.4'

loop_
_geom_angle_atom_site_label_1
_geom_angle_atom_site_label_2
_geom_angle_atom_site_label_3
_geom_angle
C5 O2 C8 118.40(10)
C13 O3 C12 118.60(10)
O1 C1 C2 125.17(14)
O1 C1 H1 117.4
C2 C1 H1 117.4
C3 C2 C7 118.51(13)
C3 C2 C1 120.40(12)
C7 C2 C1 121.08(13)
C2 C3 C4 121.69(12)
C2 C3 H3 119.2
C4 C3 H3 119.2
C3 C4 C5 118.91(13)
C3 C4 H4 120.5
C5 C4 H4 120.5
O2 C5 C4 124.71(12)
O2 C5 C6 115.36(11)
C4 C5 C6 119.92(12)
C7 C6 C5 120.23(12)
C7 C6 H6 119.9
C5 C6 H6 119.9
C6 C7 C2 120.73(13)
C6 C7 H7 119.6
C2 C7 H7 119.6
O2 C8 C9 107.74(10)
O2 C8 H8A 110.2
C9 C8 H8A 110.2
O2 C8 H8B 110.2
C9 C8 H8B 110.2
H8A C8 H8B 108.5
C8 C9 C10 113.70(11)
C8 C9 H9A 108.8
C10 C9 H9A 108.8
C8 C9 H9B 108.8
C10 C9 H9B 108.8
H9A C9 H9B 107.7
C9 C10 C11 112.96(11)
C9 C10 H10A 109.0
C11 C10 H10A 109.0
C9 C10 H10B 109.0
C11 C10 H10B 109.0
H10A C10 H10B 107.8
C12 C11 C10 113.55(11)
C12 C11 H11A 108.9
C10 C11 H11A 108.9
C12 C11 H11B 108.9
C10 C11 H11B 108.9
H11A C11 H11B 107.7
O3 C12 C11 106.81(10)
O3 C12 H12A 110.4
C11 C12 H12A 110.4
O3 C12 H12B 110.4
C11 C12 H12B 110.4
H12A C12 H12B 108.6
O3 C13 C18 124.55(12)
O3 C13 C14 115.54(11)
C18 C13 C14 119.91(12)
C15 C14 C13 120.08(12)
C15 C14 H14 120.0
C13 C14 H14 120.0
C14 C15 C16 120.69(13)
C14 C15 H15 119.7
C16 C15 H15 119.7
C17 C16 C15 118.72(12)
C17 C16 C19 120.32(12)
C15 C16 C19 120.96(13)
C16 C17 C18 121.38(12)
C16 C17 H17 119.3
C18 C17 H17 119.3
C17 C18 C13 119.22(12)
C17 C18 H18 120.4
C13 C18 H18 120.4
O4 C19 C16 124.93(14)
O4 C19 H19 117.5
C16 C19 H19 117.5

loop_
_geom_bond_atom_site_label_1
_geom_bond_atom_site_label_2
_geom_bond_distance
O1 C1 1.2118(18)
O2 C5 1.3552(15)
O2 C8 1.4401(15)
O3 C13 1.3541(15)
O3 C12 1.4436(15)
O4 C19 1.2160(18)
C1 C2 1.4596(19)
C1 H1 0.9500
C2 C3 1.3847(19)
C2 C7 1.3963(19)
C3 C4 1.3876(19)
C3 H3 0.9500
C4 C5 1.3915(18)
C4 H4 0.9500
C5 C6 1.3957(19)
C6 C7 1.3719(19)
C6 H6 0.9500
C7 H7 0.9500
C8 C9 1.5081(18)
C8 H8A 0.9900
C8 H8B 0.9900
C9 C10 1.5241(18)
C9 H9A 0.9900
C9 H9B 0.9900
C10 C11 1.5261(17)
C10 H10A 0.9900
C10 H10B 0.9900
C11 C12 1.5069(18)
C11 H11A 0.9900
C11 H11B 0.9900
C12 H12A 0.9900
C12 H12B 0.9900
C13 C18 1.3938(17)
C13 C14 1.3962(18)
C14 C15 1.3717(18)
C14 H14 0.9500
C15 C16 1.4009(18)
C15 H15 0.9500
C16 C17 1.3838(19)
C16 C19 1.4626(19)
C17 C18 1.3850(19)
C17 H17 0.9500
C18 H18 0.9500
C19 H19 0.9500

loop_
_geom_hbond_atom_site_label_D
_geom_hbond_atom_site_label_H
_geom_hbond_atom_site_label_A
_geom_hbond_site_symmetry_A
_geom_hbond_distance_DH
_geom_hbond_distance_HA
_geom_hbond_distance_DA
_geom_hbond_angle_DHA
C1 H1 O4 8_475 0.95 2.53 3.3401(18) 143.8
C8 H8B O4 4_546 0.99 2.58 3.4815(18) 151.5
C6 H6 O2 7_556 0.95 2.53 3.4487(16) 162.9
C12 H12B O1 7_566 0.99 2.50 3.4360(18) 157.2
C14 H14 O3 4_556 0.95 2.63 3.4977(15) 151.3
C19 H19 O1 8_576 0.95 2.63 3.3698(19) 135.3

loop_
_geom_torsion_atom_site_label_1
_geom_torsion_atom_site_label_2
_geom_torsion_atom_site_label_3
_geom_torsion_atom_site_label_4
_geom_torsion
O1 C1 C2 C3 -175.26(16)
O1 C1 C2 C7 4.8(2)
C7 C2 C3 C4 -0.2(2)
C1 C2 C3 C4 179.78(13)
C2 C3 C4 C5 -0.3(2)
C8 O2 C5 C4 0.99(19)
C8 O2 C5 C6 -179.73(11)
C3 C4 C5 O2 179.59(12)
C3 C4 C5 C6 0.3(2)
O2 C5 C6 C7 -179.25(12)
C4 C5 C6 C7 0.1(2)
C5 C6 C7 C2 -0.6(2)
C3 C2 C7 C6 0.7(2)
C1 C2 C7 C6 -179.35(14)
C5 O2 C8 C9 -178.73(11)
O2 C8 C9 C10 66.89(14)
C8 C9 C10 C11 172.47(11)
C9 C10 C11 C12 -167.57(11)
C13 O3 C12 C11 178.44(10)
C10 C11 C12 O3 65.94(14)
C12 O3 C13 C18 -2.50(17)
C12 O3 C13 C14 177.13(11)
O3 C13 C14 C15 -179.49(11)
C18 C13 C14 C15 0.16(19)
C13 C14 C15 C16 -0.43(19)
C14 C15 C16 C17 0.5(2)
C14 C15 C16 C19 -178.70(13)
C15 C16 C17 C18 -0.2(2)
C19 C16 C17 C18 178.94(13)
C16 C17 C18 C13 0.0(2)
O3 C13 C18 C17 179.69(12)
C14 C13 C18 C17 0.07(19)
C17 C16 C19 O4 -173.80(14)
C15 C16 C19 O4 5.4(2)

loop_
_cod_related_entry_id
_cod_related_entry_database
_cod_related_entry_code
1 ChemSpider 4926568
